data_2016025
loop_
_publ_author_name
'Ring, Joshua R.'
'Parkin, Sean'
'Crooks, Peter A.'

_publ_section_title
;
 (4-Methoxy-3-nitrobenzylideneamino)guanidinium chloride
;
_journal_coeditor_code FA3076
_journal_issue 7
_journal_name_full 'Acta Crystallographica Section C'
_journal_page_first o392
_journal_page_last o394
_journal_paper_doi 10.1107/S0108270107023475
_journal_volume 63
_journal_year 2007
_chemical_formula_iupac 'C9 H12 N5 O3 +, Cl -'
_chemical_formula_moiety 'C9 H12 N5 O3 +, Cl -'
_chemical_formula_sum 'C9 H12 Cl N5 O3'
_chemical_formula_weight 273.69
_chemical_name_systematic
;
(4-Methoxy-3-nitrobenzylideneamino)guanidinium chloride
;
_space_group_IT_number 14
_symmetry_cell_setting monoclinic
_symmetry_space_group_name_Hall '-P 2ybc'
_symmetry_space_group_name_H-M 'P 1 21/c 1'
_atom_sites_solution_hydrogens geom
_atom_sites_solution_primary direct
_atom_sites_solution_secondary difmap
_audit_creation_method SHELXL-97
_cell_angle_alpha 90.00
_cell_angle_beta 93.1793(13)
_cell_angle_gamma 90.00
_cell_formula_units_Z 4
_cell_length_a 16.7260(4)
_cell_length_b 5.13840(10)
_cell_length_c 14.0045(5)
_cell_measurement_reflns_used 3023
_cell_measurement_temperature 90.0(2)
_cell_measurement_theta_max 27.5
_cell_measurement_theta_min 1.0
_cell_volume 1201.76(6)
_computing_cell_refinement 'SCALEPACK (Otwinowski & Minor, 1997)'
_computing_data_collection 'COLLECT (Nonius, 1999)'
_computing_data_reduction 'DENZO--SMN (Otwinowski & Minor, 1997)'
_computing_molecular_graphics 'XP in SHELXTL (Sheldrick, 1995)'
_computing_publication_material
;
SHELX97-2 (Sheldrick, 1997) and local procedures
;
_computing_structure_refinement 'SHELXL97 (Sheldrick, 1997)'
_computing_structure_solution 'SHELXS97 (Sheldrick, 1997)'
_diffrn_ambient_temperature 90.0(2)
_diffrn_detector_area_resol_mean 18
_diffrn_measured_fraction_theta_full .995
_diffrn_measured_fraction_theta_max .995
_diffrn_measurement_device_type 'Nonius KappaCCD'
_diffrn_measurement_method '\w scans at fixed \c = 55\%'
_diffrn_radiation_monochromator graphite
_diffrn_radiation_source 'fine-focus sealed tube'
_diffrn_radiation_type MoK\a
_diffrn_radiation_wavelength 0.71073
_diffrn_reflns_av_R_equivalents 0.024
_diffrn_reflns_av_sigmaI/netI 0.034
_diffrn_reflns_limit_h_max 21
_diffrn_reflns_limit_h_min -21
_diffrn_reflns_limit_k_max 6
_diffrn_reflns_limit_k_min -6
_diffrn_reflns_limit_l_max 18
_diffrn_reflns_limit_l_min -17
_diffrn_reflns_number 4859
_diffrn_reflns_theta_full 27.48
_diffrn_reflns_theta_max 27.48
_diffrn_reflns_theta_min 1.22
_exptl_absorpt_coefficient_mu 0.33
_exptl_absorpt_correction_T_max 0.976
_exptl_absorpt_correction_T_min 0.923
_exptl_absorpt_correction_type multi-scan
_exptl_absorpt_process_details '(SCALEPACK; Otwinowski & Minor, 1997)'
_exptl_crystal_colour yellow
_exptl_crystal_density_diffrn 1.513
_exptl_crystal_density_method 'not measured'
_exptl_crystal_description 'irregular block'
_exptl_crystal_F_000 568
_exptl_crystal_size_max 0.25
_exptl_crystal_size_mid 0.16
_exptl_crystal_size_min 0.08
_refine_diff_density_max .35
_refine_diff_density_min -.44
_refine_ls_extinction_method none
_refine_ls_goodness_of_fit_ref 1.07
_refine_ls_hydrogen_treatment mixed
_refine_ls_matrix_type full
_refine_ls_number_parameters 166
_refine_ls_number_reflns 2744
_refine_ls_number_restraints 0
_refine_ls_restrained_S_all 1.07
_refine_ls_R_factor_all 0.055
_refine_ls_R_factor_gt 0.041
_refine_ls_shift/su_max 0.001
_refine_ls_shift/su_mean <0.001
_refine_ls_structure_factor_coef Fsqd
_refine_ls_weighting_details 'calc w=1/[\s^2^(Fo^2^)+(0.0574P)^2^+0.6173P] where P=(Fo^2^+2Fc^2^)/3'
_refine_ls_weighting_scheme calc
_refine_ls_wR_factor_gt 0.102
_refine_ls_wR_factor_ref 0.111
_reflns_number_gt 2220
_reflns_number_total 2744
_reflns_threshold_expression I>2\s(I)
_cod_data_source_file fa3076.cif
_cod_data_source_block I
_cod_depositor_comments
;
The following automatic conversions were performed:
'_geom_bond_publ_flag' value 'Y' changed to 'y' according to
'/home/saulius/struct/CIF-dictionaries/cif_core.dic' dictionary named
'cif_core.dic' version 2.4.1 from 2010-06-29.

Automatic conversion script
Id: cif_fix_enum 1527 2010-12-29 10:47:43Z saulius 

The following automatic conversions were performed:

'_geom_bond_publ_flag' value 'Y' changed to 'y' according to
/home/saulius/struct/CIF-dictionaries/cif_core.dic dictionary named
'cif_core.dic' version 2.4.1 from 2010-06-29.

Automatic conversion script
Id: cif_fix_values 1715 2011-07-08 13:25:40Z adriana 
;
_cod_original_sg_symbol_H-M 'P 21/c'
_cod_database_code 2016025
_cod_database_fobs_code 2016025

loop_
_symmetry_equiv_pos_as_xyz
'x, y, z'
'-x, y+1/2, -z+1/2'
'-x, -y, -z'
'x, -y-1/2, z-1/2'

loop_
_atom_site_type_symbol
_atom_site_label
_atom_site_fract_x
_atom_site_fract_y
_atom_site_fract_z
_atom_site_U_iso_or_equiv
_atom_site_adp_type
_atom_site_calc_flag
_atom_site_refinement_flags
_atom_site_occupancy
Cl Cl1 0.59641(3) 0.07437(9) 1.11857(3) 0.02220(14) Uani d . 1
C C1 0.76199(10) 0.2368(3) 0.83533(12) 0.0173(3) Uani d . 1
C C2 0.77609(10) 0.2913(4) 0.93282(12) 0.0186(4) Uani d . 1
H H2 0.7486 0.1981 0.9796 0.022 Uiso calc R 1
C C3 0.83035(10) 0.4821(4) 0.95963(11) 0.0193(4) Uani d . 1
C C4 0.87253(10) 0.6281(3) 0.89483(12) 0.0189(4) Uani d . 1
C C5 0.85614(10) 0.5785(4) 0.79767(12) 0.0197(4) Uani d . 1
H H5 0.8825 0.6756 0.7510 0.024 Uiso calc R 1
C C6 0.80136(10) 0.3871(4) 0.76958(12) 0.0195(4) Uani d . 1
H H6 0.7903 0.3573 0.7032 0.023 Uiso calc R 1
C C7 0.70580(10) 0.0348(4) 0.80221(12) 0.0183(4) Uani d . 1
H H7 0.6938 0.0126 0.7356 0.022 Uiso calc R 1
N N8 0.67259(8) -0.1127(3) 0.86196(10) 0.0180(3) Uani d . 1
N N9 0.61946(8) -0.2926(3) 0.82169(10) 0.0185(3) Uani d . 1
H H9 0.6080 -0.2945 0.7596 0.022 Uiso calc R 1
C C10 0.58556(10) -0.4654(4) 0.87971(12) 0.0186(4) Uani d . 1
N N11 0.54255(9) -0.6545(3) 0.83821(11) 0.0224(3) Uani d . 1
H H11A 0.5191(4) -0.7661(19) 0.8725(6) 0.027 Uiso d . 1
H H11B 0.53819(12) -0.6653(4) 0.7771(10) 0.027 Uiso d . 1
N N12 0.59436(9) -0.4392(3) 0.97324(10) 0.0205(3) Uani d . 1
H H12A 0.5729(4) -0.5416(19) 1.0080(7) 0.025 Uiso d . 1
H H12B 0.6212(5) -0.321(2) 0.9963(4) 0.025 Uiso d . 1
N N13 0.84128(9) 0.5450(3) 1.06182(10) 0.0219(3) Uani d . 1
O O14 0.78203(9) 0.6130(4) 1.10253(10) 0.0408(4) Uani d . 1
O O15 0.90798(8) 0.5240(3) 1.10144(9) 0.0323(3) Uani d . 1
O O16 0.92256(7) 0.8137(3) 0.93170(9) 0.0231(3) Uani d . 1
C C17 0.96690(11) 0.9628(4) 0.86592(13) 0.0258(4) Uani d . 1
H H17A 1.0002 0.8458 0.8297 0.039 Uiso calc R 1
H H17B 1.0012 1.0883 0.9015 0.039 Uiso calc R 1
H H17C 0.9296 1.0562 0.8217 0.039 Uiso calc R 1

loop_
_atom_site_aniso_label
_atom_site_aniso_U_11
_atom_site_aniso_U_22
_atom_site_aniso_U_33
_atom_site_aniso_U_12
_atom_site_aniso_U_13
_atom_site_aniso_U_23
Cl1 0.0288(2) 0.0232(2) 0.0145(2) -0.00187(18) 0.00039(16) 0.00218(17)
C1 0.0180(8) 0.0190(9) 0.0150(8) 0.0020(7) 0.0010(6) 0.0006(7)
C2 0.0195(8) 0.0210(9) 0.0155(8) 0.0007(7) 0.0019(6) 0.0028(7)
C3 0.0230(9) 0.0228(9) 0.0122(8) 0.0034(7) 0.0004(7) -0.0010(7)
C4 0.0184(8) 0.0190(9) 0.0193(8) 0.0008(7) 0.0006(7) 0.0001(7)
C5 0.0212(8) 0.0224(9) 0.0157(8) 0.0016(7) 0.0032(7) 0.0032(7)
C6 0.0219(8) 0.0234(9) 0.0131(7) 0.0032(7) 0.0012(6) -0.0002(7)
C7 0.0199(8) 0.0224(9) 0.0126(8) 0.0022(7) 0.0003(6) -0.0003(7)
N8 0.0180(7) 0.0213(8) 0.0145(7) 0.0000(6) 0.0005(5) -0.0014(6)
N9 0.0215(7) 0.0220(8) 0.0116(6) -0.0031(6) -0.0016(5) -0.0005(6)
C10 0.0167(8) 0.0213(9) 0.0177(8) 0.0019(7) 0.0008(6) 0.0008(7)
N11 0.0261(8) 0.0232(8) 0.0179(7) -0.0031(6) 0.0017(6) 0.0003(6)
N12 0.0249(8) 0.0225(8) 0.0143(7) -0.0039(6) 0.0020(6) 0.0015(6)
N13 0.0265(8) 0.0243(8) 0.0147(7) -0.0034(6) -0.0003(6) 0.0006(6)
O14 0.0352(8) 0.0666(12) 0.0214(7) -0.0008(8) 0.0083(6) -0.0131(7)
O15 0.0329(8) 0.0430(9) 0.0201(7) -0.0003(7) -0.0074(6) 0.0012(6)
O16 0.0262(6) 0.0241(7) 0.0190(6) -0.0059(5) 0.0006(5) 0.0004(5)
C17 0.0252(9) 0.0277(10) 0.0244(9) -0.0064(8) -0.0002(7) 0.0049(8)

loop_
_atom_type_symbol
_atom_type_description
_atom_type_scat_dispersion_real
_atom_type_scat_dispersion_imag
_atom_type_scat_source
C C .0033 .0016 'International Tables Vol C Tables 4.2.6.8 and 6.1.1.4'
H H .0000 .0000 'International Tables Vol C Tables 4.2.6.8 and 6.1.1.4'
N N .0061 .0033 'International Tables Vol C Tables 4.2.6.8 and 6.1.1.4'
O O .0106 .0060 'International Tables Vol C Tables 4.2.6.8 and 6.1.1.4'
Cl Cl .1484 .1585 'International Tables Vol C Tables 4.2.6.8 and 6.1.1.4'

loop_
_geom_angle_atom_site_label_1
_geom_angle_atom_site_label_2
_geom_angle_atom_site_label_3
_geom_angle
_geom_angle_publ_flag
C6 C1 C2 118.21(16) ?
C6 C1 C7 120.24(15) ?
C2 C1 C7 121.52(15) y
C3 C2 C1 118.81(16) ?
C3 C2 H2 120.6 ?
C1 C2 H2 120.6 ?
C2 C3 C4 123.70(15) ?
C2 C3 N13 117.91(15) ?
C4 C3 N13 118.30(16) y
O16 C4 C5 125.77(16) y
O16 C4 C3 117.04(15) y
C5 C4 C3 117.10(16) ?
C6 C5 C4 119.79(16) ?
C6 C5 H5 120.1 ?
C4 C5 H5 120.1 ?
C5 C6 C1 122.30(15) ?
C5 C6 H6 118.9 ?
C1 C6 H6 118.9 ?
N8 C7 C1 120.63(15) y
N8 C7 H7 119.7 ?
C1 C7 H7 119.7 ?
C7 N8 N9 115.00(14) y
C10 N9 N8 118.48(14) y
C10 N9 H9 120.8 ?
N8 N9 H9 120.8 ?
N12 C10 N11 122.66(16) ?
N12 C10 N9 120.27(16) ?
N11 C10 N9 117.05(15) y
C10 N11 H11A 120.0(6) ?
C10 N11 H11B 120.0(2) ?
H11A N11 H11B 120.0(6) ?
C10 N12 H12A 120.0(7) ?
C10 N12 H12B 120.0(5) ?
H12A N12 H12B 119.9(8) ?
O14 N13 O15 123.85(15) ?
O14 N13 C3 117.22(14) ?
O15 N13 C3 118.92(15) ?
C4 O16 C17 117.53(13) ?
O16 C17 H17A 109.5 ?
O16 C17 H17B 109.5 ?
H17A C17 H17B 109.5 ?
O16 C17 H17C 109.5 ?
H17A C17 H17C 109.5 ?
H17B C17 H17C 109.5 ?

loop_
_geom_bond_atom_site_label_1
_geom_bond_atom_site_label_2
_geom_bond_distance
_geom_bond_publ_flag
C1 C6 1.395(2) ?
C1 C2 1.401(2) ?
C1 C7 1.459(2) y
C2 C3 1.374(3) ?
C2 H2 0.9500 ?
C3 C4 1.398(2) ?
C3 N13 1.469(2) y
C4 O16 1.352(2) y
C4 C5 1.396(2) ?
C5 C6 1.386(3) ?
C5 H5 0.9500 ?
C6 H6 0.9500 ?
C7 N8 1.279(2) y
C7 H7 0.9500 ?
N8 N9 1.381(2) y
N9 C10 1.350(2) y
N9 H9 0.8800 ?
C10 N12 1.317(2) y
C10 N11 1.324(2) y
N11 H11A 0.856(17) ?
N11 H11B 0.856(17) ?
N12 H12A 0.813(18) ?
N12 H12B 0.813(18) ?
N13 O14 1.221(2) y
N13 O15 1.223(2) ?
O16 C17 1.436(2) y
C17 H17A 0.9800 ?
C17 H17B 0.9800 ?
C17 H17C 0.9800 ?

loop_
_geom_hbond_atom_site_label_D
_geom_hbond_atom_site_label_H
_geom_hbond_atom_site_label_A
_geom_hbond_site_symmetry_A
_geom_hbond_distance_DH
_geom_hbond_distance_HA
_geom_hbond_distance_DA
_geom_hbond_angle_DHA
N9 H9 Cl1 4 0.88 2.44 3.1961(14) 144.0
N11 H11A Cl1 3_647 0.857(9) 2.507(8) 3.2524(16) 146.0
N11 H11B Cl1 4 0.857(14) 2.517(12) 3.2787(16) 148.6
N12 H12A Cl1 1_545 0.814(9) 2.526(10) 3.2223(16) 144.4
N12 H12B Cl1 . 0.812(9) 2.704(9) 3.3315(16) 135.5(7)

loop_
_geom_torsion_atom_site_label_1
_geom_torsion_atom_site_label_2
_geom_torsion_atom_site_label_3
_geom_torsion_atom_site_label_4
_geom_torsion
_geom_torsion_publ_flag
C6 C1 C2 C3 -2.7(3) ?
C7 C1 C2 C3 179.31(16) ?
C1 C2 C3 C4 0.4(3) ?
C1 C2 C3 N13 177.02(15) ?
C2 C3 C4 O16 178.42(16) ?
N13 C3 C4 O16 1.8(2) ?
C2 C3 C4 C5 1.7(3) ?
N13 C3 C4 C5 -174.92(15) ?
O16 C4 C5 C6 -177.85(16) ?
C3 C4 C5 C6 -1.4(3) ?
C4 C5 C6 C1 -0.9(3) ?
C2 C1 C6 C5 3.0(3) ?
C7 C1 C6 C5 -178.99(16) ?
C6 C1 C7 N8 176.38(16) ?
C2 C1 C7 N8 -5.7(3) y
C1 C7 N8 N9 178.78(14) ?
C7 N8 N9 C10 176.16(15) ?
N8 N9 C10 N12 9.3(2) y
N8 N9 C10 N11 -172.09(14) y
C2 C3 N13 O14 -57.4(2) y
C4 C3 N13 O14 119.4(2) ?
C2 C3 N13 O15 121.72(19) ?
C4 C3 N13 O15 -61.5(2) y
C5 C4 O16 C17 -4.3(3) ?
C3 C4 O16 C17 179.29(16) y
